data_2014959
loop_
_publ_author_name
'Bogdanovi\'c, Goran A.'
'Ja\'cimovi\'c, \<Zeljko K.'
'Leovac, Vukadin M.'

_publ_section_title
;Transition metal complexes with pyrazole-based ligands. XXII.
 Di-\m-thiocyanato-bis[(3,5-dimethyl-1<i>H</i>-pyrazole-1-carboxamidine-\k^2^<i>N</i>,<i>N</i>')(thiocyanato-\k<i>N</i>)copper(II)]
 and a redetermination of
 bis(3,5-dimethyl-1<i>H</i>-pyrazole-1-carboxamidine-\k^2^<i>N</i>,<i>N</i>')bis(nitrato-\k<i>O</i>)copper(II)
;
_journal_coeditor_code AV1248
_journal_issue 8
_journal_name_full 'Acta Crystallographica Section C'
_journal_page_first m376
_journal_page_last m379
_journal_paper_doi 10.1107/S0108270105018913
_journal_volume 61
_journal_year 2005
_chemical_formula_iupac '[Cu (N O3)2 (C6 H10 N4)2]'
_chemical_formula_moiety 'C12 H20 Cu N10 O6'
_chemical_formula_sum 'C12 H20 Cu N10 O6'
_chemical_formula_weight 463.92
_chemical_name_systematic
;
bis(3,5-dimethyl-1H-pyrazole-1-carboxamidine-\k^2^N,N')bis(nitrato-
\kO)copper(II)
;
_space_group_IT_number 2
_symmetry_cell_setting triclinic
_symmetry_space_group_name_Hall '-P 1'
_symmetry_space_group_name_H-M 'P -1'
_audit_creation_method 'WinGX routine CIF_UPDATE'
_cell_angle_alpha 76.99(2)
_cell_angle_beta 75.38(2)
_cell_angle_gamma 86.96(2)
_cell_formula_units_Z 1
_cell_length_a 5.476(2)
_cell_length_b 9.379(3)
_cell_length_c 9.529(3)
_cell_measurement_reflns_used 24
_cell_measurement_temperature 293(2)
_cell_measurement_theta_max 17.660
_cell_measurement_theta_min 13.410
_cell_volume 461.4(3)
_computing_cell_refinement 'Please provide missing details'
_computing_data_collection 'CAD-4 Software (Enraf--Nonius, 1989)'
_computing_data_reduction 'XCAD4 (Harms & Wocadlo, 1995)'
_computing_molecular_graphics 'CAMERON (Watkin et al.) and ORTEPIII (Burnett & Johnson, 1996)'
_computing_publication_material 'PARST (Nardelli, 1995) and WinGX (Farrugia, 1999)'
_computing_structure_refinement 'SHELXL97 (Sheldrick, 1997)'
_computing_structure_solution 'SHELXS97 (Sheldrick, 1997)'
_diffrn_measured_fraction_theta_full 1.000
_diffrn_measured_fraction_theta_max 1.000
_diffrn_measurement_device_type 'Enraf--Nonius CAD-4'
_diffrn_measurement_method \w/2\q
_diffrn_radiation_type MoK\a
_diffrn_radiation_wavelength 0.71073
_diffrn_reflns_av_R_equivalents 0.0193
_diffrn_reflns_limit_h_max 7
_diffrn_reflns_limit_h_min -7
_diffrn_reflns_limit_k_max 13
_diffrn_reflns_limit_k_min -12
_diffrn_reflns_limit_l_max 13
_diffrn_reflns_limit_l_min -10
_diffrn_reflns_number 4799
_diffrn_reflns_theta_full 29.97
_diffrn_reflns_theta_max 29.97
_diffrn_reflns_theta_min 2.23
_diffrn_standards_decay_% 0
_diffrn_standards_interval_time 60
_diffrn_standards_number 3
_exptl_absorpt_coefficient_mu 1.240
_exptl_absorpt_correction_type none
_exptl_crystal_colour blue
_exptl_crystal_density_diffrn 1.670
_exptl_crystal_density_method 'not measured'
_exptl_crystal_description prismatic
_exptl_crystal_F_000 239
_exptl_crystal_size_max 0.16
_exptl_crystal_size_mid 0.14
_exptl_crystal_size_min 0.14
_refine_diff_density_max 0.433
_refine_diff_density_min -0.474
_refine_ls_extinction_method none
_refine_ls_goodness_of_fit_ref 1.053
_refine_ls_hydrogen_treatment mixed
_refine_ls_matrix_type full
_refine_ls_number_parameters 147
_refine_ls_number_reflns 2691
_refine_ls_number_restraints 0
_refine_ls_restrained_S_all 1.053
_refine_ls_R_factor_gt 0.0300
_refine_ls_shift/su_max 0.000
_refine_ls_structure_factor_coef Fsqd
_refine_ls_weighting_details 'calc w = 1/[\s^2^(Fo^2^)+(0.0453P)^2^+0.1115P] where P=(Fo^2^+2Fc^2^)/3'
_refine_ls_weighting_scheme calc
_refine_ls_wR_factor_ref 0.0833
_reflns_number_gt 2311
_reflns_number_total 2691
_reflns_threshold_expression I>2\s(I)
_cod_data_source_file av1248.cif
_cod_data_source_block II
_cod_database_code 2014959
_cod_database_fobs_code 2014959

loop_
_symmetry_equiv_pos_as_xyz
'x, y, z'
'-x, -y, -z'

loop_
_atom_site_label
_atom_site_fract_x
_atom_site_fract_y
_atom_site_fract_z
_atom_site_U_iso_or_equiv
_atom_site_adp_type
_atom_site_calc_flag
_atom_site_refinement_flags
_atom_site_occupancy
_atom_site_disorder_assembly
_atom_site_disorder_group
_atom_site_type_symbol
Cu 0.0000 0.0000 0.0000 0.02888(10) Uani d S 1 . . Cu
N1 0.0004(2) -0.17639(14) -0.08910(15) 0.0290(3) Uani d . 1 . . N
N2 0.2059(2) -0.17615(14) -0.20765(14) 0.0287(3) Uani d . 1 . . N
N3 0.3319(3) 0.01890(16) -0.13792(16) 0.0326(3) Uani d . 1 . . N
H1N3 0.450(5) 0.074(3) -0.153(3) 0.048(6) Uiso d . 1 . . H
N4 0.6014(3) -0.06673(18) -0.33310(17) 0.0377(3) Uani d . 1 . . N
H1N4 0.719(5) -0.002(3) -0.341(3) 0.059(7) Uiso d . 1 . . H
H2N4 0.620(4) -0.120(3) -0.388(3) 0.045(6) Uiso d . 1 . . H
N5 0.0101(3) -0.21882(17) 0.32868(17) 0.0382(3) Uani d . 1 . . N
O1 -0.0386(3) -0.14197(19) 0.42255(18) 0.0578(4) Uani d . 1 . . O
O2 0.1713(3) -0.1718(2) 0.20914(17) 0.0558(4) Uani d . 1 . . O
O3 -0.1010(5) -0.3323(2) 0.3480(3) 0.0886(7) Uani d . 1 . . O
C1 0.3896(3) -0.06854(17) -0.22861(17) 0.0280(3) Uani d . 1 . . C
C2 0.1988(3) -0.29558(18) -0.26744(19) 0.0330(3) Uani d . 1 . . C
C3 0.3894(4) -0.3321(2) -0.3969(2) 0.0486(5) Uani d . 1 . . C
H3A 0.3285 -0.4122 -0.4262 0.073 Uiso calc R 1 . . H
H3B 0.5452 -0.3591 -0.3694 0.073 Uiso calc R 1 . . H
H3C 0.4170 -0.2483 -0.4784 0.073 Uiso calc R 1 . . H
C4 -0.0147(3) -0.37158(18) -0.1850(2) 0.0372(4) Uani d . 1 . . C
H5 -0.0718 -0.4578 -0.1989 0.045 Uiso calc R 1 . . H
C5 -0.1322(3) -0.29485(18) -0.07493(19) 0.0322(3) Uani d . 1 . . C
C6 -0.3656(4) -0.3354(2) 0.0458(2) 0.0438(4) Uani d . 1 . . C
H6A -0.3406 -0.3183 0.1368 0.066 Uiso calc R 1 . . H
H6B -0.4030 -0.4370 0.0585 0.066 Uiso calc R 1 . . H
H6C -0.5037 -0.2769 0.0200 0.066 Uiso calc R 1 . . H

loop_
_atom_site_aniso_label
_atom_site_aniso_U_11
_atom_site_aniso_U_22
_atom_site_aniso_U_33
_atom_site_aniso_U_12
_atom_site_aniso_U_13
_atom_site_aniso_U_23
Cu 0.02459(14) 0.02945(15) 0.03360(16) -0.00277(9) 0.00146(10) -0.01807(11)
N1 0.0271(6) 0.0292(6) 0.0309(6) -0.0021(5) 0.0000(5) -0.0142(5)
N2 0.0283(6) 0.0279(6) 0.0299(6) -0.0020(5) -0.0006(5) -0.0137(5)
N3 0.0274(6) 0.0332(7) 0.0380(7) -0.0058(5) 0.0015(5) -0.0190(6)
N4 0.0317(7) 0.0422(8) 0.0380(8) -0.0052(6) 0.0052(6) -0.0207(7)
N5 0.0338(7) 0.0414(8) 0.0388(7) -0.0029(6) -0.0002(6) -0.0168(6)
O1 0.0570(9) 0.0672(10) 0.0519(8) -0.0090(8) 0.0052(7) -0.0375(8)
O2 0.0339(7) 0.0835(12) 0.0449(8) -0.0063(7) 0.0063(6) -0.0201(8)
O3 0.1023(16) 0.0593(11) 0.0951(15) -0.0404(11) 0.0170(12) -0.0359(11)
C1 0.0265(7) 0.0290(7) 0.0281(7) 0.0004(5) -0.0032(5) -0.0094(6)
C2 0.0360(8) 0.0298(7) 0.0356(8) 0.0018(6) -0.0038(6) -0.0179(6)
C3 0.0493(11) 0.0472(11) 0.0500(11) -0.0041(8) 0.0064(8) -0.0320(9)
C4 0.0369(8) 0.0302(8) 0.0470(10) -0.0018(6) -0.0032(7) -0.0209(7)
C5 0.0306(7) 0.0276(7) 0.0390(8) -0.0012(6) -0.0042(6) -0.0133(6)
C6 0.0356(9) 0.0371(9) 0.0562(11) -0.0083(7) 0.0043(8) -0.0208(8)

loop_
_atom_type_symbol
_atom_type_description
_atom_type_scat_dispersion_real
_atom_type_scat_dispersion_imag
_atom_type_scat_source
C C 0.0033 0.0016 'International Tables Vol C Tables 4.2.6.8 and 6.1.1.4'
H H 0.0000 0.0000 'International Tables Vol C Tables 4.2.6.8 and 6.1.1.4'
N N 0.0061 0.0033 'International Tables Vol C Tables 4.2.6.8 and 6.1.1.4'
Cu Cu 0.3201 1.2651 'International Tables Vol C Tables 4.2.6.8 and 6.1.1.4'
O O 0.0106 0.0060 'International Tables Vol C Tables 4.2.6.8 and 6.1.1.4'

loop_
_geom_angle_atom_site_label_1
_geom_angle_atom_site_label_2
_geom_angle_atom_site_label_3
_geom_angle_site_symmetry_1
_geom_angle_site_symmetry_3
_geom_angle
_geom_angle_publ_flag
N3 Cu N3 . 2 180.0 no
N3 Cu N1 . 2 100.73(6) no
N3 Cu N1 2 2 79.27(6) no
N3 Cu N1 . . 79.27(6) yes
N3 Cu N1 2 . 100.73(6) no
N1 Cu N1 2 . 180.00(10) no
N3 Cu O2 . . 92.11(6) yes
N3 Cu O2 2 . 87.89(6) no
N1 Cu O2 2 . 92.82(6) no
N1 Cu O2 . . 87.18(6) yes
N3 Cu O1 . . 118.06(6) no
N3 Cu O1 2 . 61.94(6) no
N1 Cu O1 2 . 72.32(5) no
N1 Cu O1 . . 107.68(5) no
O2 Cu O1 . . 30.97(4) no
N3 Cu O3 . . 116.76(6) no
N3 Cu O3 2 . 63.24(6) no
N1 Cu O3 2 . 103.52(5) no
N1 Cu O3 . . 76.48(5) no
O2 Cu O3 . . 30.07(5) no
O1 Cu O3 . . 31.57(4) no
C5 N1 N2 . . 106.27(12) no
C5 N1 Cu . . 141.85(11) no
N2 N1 Cu . . 111.87(9) no
C2 N2 N1 . . 110.57(13) no
C2 N2 C1 . . 133.81(13) no
N1 N2 C1 . . 114.96(12) no
C1 N3 Cu . . 118.36(11) no
C1 N3 H1N3 . . 109.1(18) no
Cu N3 H1N3 . . 132.5(18) no
C1 N4 H1N4 . . 117.8(17) no
C1 N4 H2N4 . . 120.7(18) no
H1N4 N4 H2N4 . . 121(2) no
O3 N5 O1 . . 121.46(18) no
O3 N5 O2 . . 120.59(18) no
O1 N5 O2 . . 117.87(17) no
N5 O1 Cu . . 55.02(11) no
N5 O2 Cu . . 115.73(12) no
N5 O3 Cu . . 52.07(13) no
N3 C1 N4 . . 126.24(15) no
N3 C1 N2 . . 114.60(13) no
N4 C1 N2 . . 119.15(14) no
C4 C2 N2 . . 106.13(14) no
C4 C2 C3 . . 128.00(15) no
N2 C2 C3 . . 125.88(16) no
C2 C3 H3A . . 109.5 no
C2 C3 H3B . . 109.5 no
H3A C3 H3B . . 109.5 no
C2 C3 H3C . . 109.5 no
H3A C3 H3C . . 109.5 no
H3B C3 H3C . . 109.5 no
C2 C4 C5 . . 107.09(14) no
C2 C4 H5 . . 126.5 no
C5 C4 H5 . . 126.5 no
N1 C5 C4 . . 109.94(14) no
N1 C5 C6 . . 121.98(15) no
C4 C5 C6 . . 128.06(15) no
C5 C6 H6A . . 109.5 no
C5 C6 H6B . . 109.5 no
H6A C6 H6B . . 109.5 no
C5 C6 H6C . . 109.5 no
H6A C6 H6C . . 109.5 no
H6B C6 H6C . . 109.5 no

loop_
_geom_bond_atom_site_label_1
_geom_bond_atom_site_label_2
_geom_bond_site_symmetry_2
_geom_bond_distance
_geom_bond_publ_flag
Cu N1 2 2.0220(14) no
Cu N1 . 2.0221(14) yes
Cu N3 . 1.9457(15) yes
Cu N3 2 1.9457(15) no
Cu O1 . 3.901(2) no
Cu O2 . 2.6049(19) yes
Cu O3 . 3.952(3) no
N1 N2 . 1.3781(17) yes
N1 C5 . 1.323(2) yes
N2 C1 . 1.409(2) yes
N2 C2 . 1.3725(19) yes
N3 C1 . 1.293(2) yes
N3 H1N3 . 0.81(3) no
N4 C1 . 1.322(2) yes
N4 H1N4 . 0.89(3) no
N4 H2N4 . 0.79(2) no
N5 O1 . 1.241(2) no
N5 O2 . 1.256(2) no
N5 O3 . 1.209(2) no
C2 C3 . 1.494(2) no
C2 C4 . 1.366(2) yes
C3 H3A . 0.9600 no
C3 H3B . 0.9600 no
C3 H3C . 0.9600 no
C4 C5 . 1.408(2) yes
C4 H5 . 0.9300 no
C5 C6 . 1.488(2) no
C6 H6A . 0.9600 no
C6 H6B . 0.9600 no
C6 H6C . 0.9600 no

loop_
_geom_hbond_atom_site_label_D
_geom_hbond_atom_site_label_H
_geom_hbond_atom_site_label_A
_geom_hbond_site_symmetry_A
_geom_hbond_distance_DH
_geom_hbond_distance_HA
_geom_hbond_distance_DA
_geom_hbond_angle_DHA
_geom_hbond_publ_flag
N3 H1N3 O2 2_655 0.81(3) 2.20(3) 2.993(2) 164(2) yes
N4 H1N4 O1 2_655 0.89(3) 2.14(3) 3.001(2) 163(2) yes
N4 H2N4 O1 1_654 0.79(2) 2.28(2) 2.843(2) 129(2) yes
